data_4502552
loop_
_publ_author_name
'Ling, Irene'
'Alias, Yatimah'
'Sobolev, Alexandre N.'
'Raston, Colin L.'

_publ_section_title
;
 p-Sulfonatocalix[4]arene&#x2212;Pyrrolidinium Complexation in Building
 Multicomponent Layered Arrays
;
_journal_issue 3
_journal_name_full 'Crystal Growth &amp; Design'
_journal_page_first 1312
_journal_paper_doi 10.1021/cg901354x
_journal_volume 10
_journal_year 2010
_chemical_formula_moiety '2(C28 H20 O16 S4), 4(C25 H22 O P), H18 Gd O9, C9 H20 N, 17(H2 O)'
_chemical_formula_sum 'C165 H200 Gd N O62 P4 S8'
_chemical_formula_weight 3726.87
_chemical_name_systematic
; 
 ? 
;
_space_group_IT_number 2
_symmetry_cell_setting triclinic
_symmetry_Int_Tables_number 2
_symmetry_space_group_name_Hall '-P 1'
_symmetry_space_group_name_H-M 'P -1'
_atom_sites_solution_hydrogens geom
_atom_sites_solution_primary direct
_atom_sites_solution_secondary difmap
_audit_creation_method SHELXL-97
_cell_angle_alpha 106.555(4)
_cell_angle_beta 100.355(4)
_cell_angle_gamma 115.038(5)
_cell_formula_units_Z 1
_cell_length_a 16.9108(8)
_cell_length_b 18.3084(9)
_cell_length_c 19.8976(10)
_cell_measurement_reflns_used 11427
_cell_measurement_temperature 100(2)
_cell_measurement_theta_max 71.81
_cell_measurement_theta_min 2.92
_cell_volume 5020.1(6)
_computing_cell_refinement
;
CrysAlisPro, Oxford Diffraction Ltd.,
Version 1.171.33.41 (release 06-05-2009 CrysAlis171 .NET)
(compiled May  6 2009,17:20:42)
;
_computing_data_collection
;
CrysAlisPro, Oxford Diffraction Ltd.,
Version 1.171.33.41 (release 06-05-2009 CrysAlis171 .NET)
(compiled May  6 2009,17:20:42)
;
_computing_data_reduction
;
CrysAlisPro, Oxford Diffraction Ltd.,
Version 1.171.33.41 (release 06-05-2009 CrysAlis171 .NET)
(compiled May  6 2009,17:20:42)
;
_computing_molecular_graphics 'X-Seed 2.0 (Barbour, 2001)'
_computing_publication_material 'SHELXL-97 (Sheldrick, 2008)'
_computing_structure_refinement 'SHELXL-97 (Sheldrick, 2008)'
_computing_structure_solution 'SHELXS-97 (Sheldrick, 2008)'
_diffrn_ambient_temperature 100(2)
_diffrn_detector_area_resol_mean 10.4738
_diffrn_measured_fraction_theta_full 0.999
_diffrn_measured_fraction_theta_max 0.985
_diffrn_measurement_device_type 'Oxford Diffraction Gemini-R Ultra, Ruby CCD'
_diffrn_measurement_method '\w scans'
_diffrn_radiation_monochromator mirror
_diffrn_radiation_source 'Enhance Ultra (Cu) X-ray Source'
_diffrn_radiation_type CuK\a
_diffrn_radiation_wavelength 1.54178
_diffrn_reflns_av_R_equivalents 0.0739
_diffrn_reflns_av_sigmaI/netI 0.0612
_diffrn_reflns_limit_h_max 20
_diffrn_reflns_limit_h_min -20
_diffrn_reflns_limit_k_max 21
_diffrn_reflns_limit_k_min -21
_diffrn_reflns_limit_l_max 23
_diffrn_reflns_limit_l_min -23
_diffrn_reflns_number 74903
_diffrn_reflns_theta_full 65.00
_diffrn_reflns_theta_max 67.62
_diffrn_reflns_theta_min 2.91
_exptl_absorpt_coefficient_mu 3.870
_exptl_absorpt_correction_T_max 1.00000
_exptl_absorpt_correction_T_min 0.34096
_exptl_absorpt_correction_type multi-scan
_exptl_absorpt_process_details
;
CrysAlisPro, Oxford Diffraction Ltd.,
Version 1.171.33.41 (release 06-05-2009 CrysAlis171 .NET)
(compiled May  6 2009,17:20:42)
Empirical absorption correction using spherical harmonics,
 implemented in SCALE3 ABSPACK scaling algorithm.
;
_exptl_crystal_colour colorless
_exptl_crystal_density_diffrn 1.233
_exptl_crystal_density_meas ?
_exptl_crystal_description prism
_exptl_crystal_F_000 1945
_exptl_crystal_size_max 0.45
_exptl_crystal_size_mid 0.37
_exptl_crystal_size_min 0.10
_refine_diff_density_max 1.218
_refine_diff_density_min -0.958
_refine_diff_density_rms 0.141
_refine_ls_extinction_method none
_refine_ls_goodness_of_fit_ref 1.038
_refine_ls_hydrogen_treatment constr
_refine_ls_matrix_type full
_refine_ls_number_parameters 1054
_refine_ls_number_reflns 17872
_refine_ls_number_restraints 190
_refine_ls_restrained_S_all 1.042
_refine_ls_R_factor_all 0.1893
_refine_ls_R_factor_gt 0.1405
_refine_ls_shift/su_max 0.000
_refine_ls_shift/su_mean 0.000
_refine_ls_structure_factor_coef Fsqd
_refine_ls_weighting_details 'calc w=1/[\s^2^(Fo^2^)+(0.1200P)^2^+30.0000P] where P=(Fo^2^+2Fc^2^)/3'
_refine_ls_weighting_scheme calc
_refine_ls_wR_factor_gt 0.3466
_refine_ls_wR_factor_ref 0.3720
_reflns_number_gt 9568
_reflns_number_total 17872
_reflns_threshold_expression >2sigma(I)
_cod_data_source_file cg901354x_si_003.cif
_cod_data_source_block 140708d1
_cod_depositor_comments
;
The following automatic conversions were performed:

'_exptl_crystal_density_meas' value 'not measured' was changed to '?'
- the value is perceived as not measured.

Automatic conversion script
Id: cif_fix_values 3008 2015-01-20 13:52:24Z robertas 
;
_cod_original_cell_volume 5020.1(4)
_cod_database_code 4502552

loop_
_symmetry_equiv_pos_as_xyz
'x, y, z'
'-x, -y, -z'

loop_
_atom_site_label
_atom_site_type_symbol
_atom_site_fract_x
_atom_site_fract_y
_atom_site_fract_z
_atom_site_U_iso_or_equiv
_atom_site_adp_type
_atom_site_occupancy
_atom_site_symmetry_multiplicity
_atom_site_calc_flag
_atom_site_refinement_flags
_atom_site_disorder_assembly
_atom_site_disorder_group
Gd1 Gd 0.08592(11) 0.64603(11) 1.02741(9) 0.0945(5) Uani 0.50 1 d P . .
O01W O 0.0982(12) 0.5923(11) 1.1252(9) 0.103(5) Uiso 0.50 1 d P . .
O02W O 0.2476(16) 0.7020(15) 1.0850(13) 0.147(7) Uiso 0.50 1 d P . .
O03W O 0.1850(14) 0.7985(13) 1.1383(11) 0.122(6) Uiso 0.50 1 d P . .
O04W O 0.0570(12) 0.5807(11) 0.8810(10) 0.106(5) Uiso 0.50 1 d P . .
O05W O -0.0029(14) 0.6704(13) 1.1074(11) 0.123(6) Uiso 0.50 1 d P . .
O06W O 0.153(3) 0.757(3) 0.984(3) 0.279(19) Uiso 0.50 1 d P . .
O07W O -0.0509(14) 0.5097(13) 0.9817(11) 0.127(6) Uiso 0.50 1 d P . 1
O08W O -0.0183(19) 0.6833(18) 0.9721(15) 0.168(9) Uiso 0.50 1 d P . 1
O09W O 0.1284(13) 0.5309(13) 0.9832(11) 0.120(6) Uiso 0.50 1 d P . 2
O10W O -0.0798(17) 0.6172(16) 0.9831(13) 0.150(8) Uiso 0.50 1 d P . 2
P1 P 0.07294(14) 0.85871(14) 0.44583(13) 0.0581(6) Uani 1 1 d . . .
C111 C 0.0353(6) 0.9066(6) 0.3912(5) 0.064(2) Uani 1 1 d . . .
C112 C 0.0735(7) 0.9974(7) 0.4174(7) 0.071(3) Uani 1 1 d . . .
H112 H 0.1207 1.0332 0.4653 0.086 Uiso 1 1 calc R . .
C113 C 0.0480(8) 1.0350(9) 0.3803(8) 0.099(4) Uani 1 1 d D . .
H113 H 0.0742 1.0972 0.4015 0.118 Uiso 1 1 calc R . .
C114 C -0.0171(12) 0.9858(12) 0.3099(10) 0.123(6) Uani 1 1 d D . .
C115 C -0.0604(9) 0.8947(10) 0.2775(7) 0.103(4) Uani 1 1 d D . .
H115 H -0.1070 0.8612 0.2292 0.124 Uiso 1 1 calc R . .
C116 C -0.0322(8) 0.8530(8) 0.3195(6) 0.085(3) Uani 1 1 d . . .
H116 H -0.0584 0.7908 0.2996 0.101 Uiso 1 1 calc R . .
O117 O -0.0431(12) 1.0279(9) 0.2722(9) 0.235(7) Uiso 1 1 d D . .
C117 C -0.108(3) 0.9747(19) 0.1955(12) 0.40(3) Uiso 1 1 d D . .
H11A H -0.1216 1.0125 0.1748 0.601 Uiso 1 1 calc R . .
H11B H -0.1662 0.9290 0.1951 0.601 Uiso 1 1 calc R . .
H11C H -0.0810 0.9470 0.1652 0.601 Uiso 1 1 calc R . .
C121 C 0.1729(5) 0.9440(5) 0.5257(5) 0.058(2) Uani 1 1 d . . .
C122 C 0.2618(5) 0.9666(5) 0.5220(5) 0.057(2) Uani 1 1 d . . .
H122 H 0.2686 0.9366 0.4778 0.068 Uiso 1 1 calc R . .
C123 C 0.3382(6) 1.0317(5) 0.5821(5) 0.062(2) Uani 1 1 d . . .
H123 H 0.3982 1.0475 0.5789 0.074 Uiso 1 1 calc R . .
C124 C 0.3309(6) 1.0755(5) 0.6476(5) 0.065(2) Uani 1 1 d . . .
H124 H 0.3849 1.1192 0.6898 0.078 Uiso 1 1 calc R . .
C125 C 0.2420(6) 1.0540(6) 0.6508(5) 0.073(3) Uani 1 1 d . . .
H125 H 0.2355 1.0847 0.6948 0.088 Uiso 1 1 calc R . .
C126 C 0.1643(6) 0.9889(6) 0.5904(5) 0.070(3) Uani 1 1 d . . .
H126 H 0.1042 0.9744 0.5929 0.084 Uiso 1 1 calc R . .
C131 C -0.0153(5) 0.8011(5) 0.4801(5) 0.056(2) Uani 1 1 d . . .
C132 C -0.1077(5) 0.7750(5) 0.4458(5) 0.061(2) Uani 1 1 d . . .
H132 H -0.1250 0.7894 0.4054 0.073 Uiso 1 1 calc R . .
C133 C -0.1744(6) 0.7268(5) 0.4720(6) 0.065(2) Uani 1 1 d . . .
H133 H -0.2377 0.7091 0.4497 0.078 Uiso 1 1 calc R . .
C134 C -0.1500(6) 0.7052(5) 0.5285(6) 0.069(3) Uani 1 1 d . . .
H134 H -0.1967 0.6715 0.5447 0.083 Uiso 1 1 calc R . .
C135 C -0.0590(6) 0.7309(6) 0.5632(6) 0.069(2) Uani 1 1 d . . .
H135 H -0.0423 0.7160 0.6035 0.083 Uiso 1 1 calc R . .
C136 C 0.0093(6) 0.7798(6) 0.5376(6) 0.067(2) Uani 1 1 d . . .
H136 H 0.0726 0.7979 0.5605 0.081 Uiso 1 1 calc R . .
C141 C 0.1052(5) 0.7861(6) 0.3934(5) 0.061(2) Uani 1 1 d . . .
C142 C 0.1346(7) 0.7991(6) 0.3347(5) 0.070(2) Uani 1 1 d . . .
H142 H 0.1332 0.8436 0.3199 0.084 Uiso 1 1 calc R . .
C143 C 0.1664(7) 0.7458(7) 0.2979(6) 0.084(3) Uani 1 1 d . . .
H143 H 0.1859 0.7536 0.2574 0.100 Uiso 1 1 calc R . .
C144 C 0.1696(7) 0.6814(7) 0.3202(6) 0.077(3) Uani 1 1 d . . .
H144 H 0.1910 0.6452 0.2948 0.093 Uiso 1 1 calc R . .
C145 C 0.1419(6) 0.6703(6) 0.3787(6) 0.069(2) Uani 1 1 d . . .
H145 H 0.1455 0.6273 0.3946 0.083 Uiso 1 1 calc R . .
C146 C 0.1086(5) 0.7209(5) 0.4148(5) 0.063(2) Uani 1 1 d . . .
H146 H 0.0879 0.7113 0.4545 0.076 Uiso 1 1 calc R . .
P2 P 0.47402(16) 0.67750(14) 0.38511(14) 0.0605(6) Uani 1 1 d . . .
C211 C 0.4472(5) 0.7626(5) 0.3919(5) 0.055(2) Uani 1 1 d . . .
C212 C 0.4387(6) 0.8069(5) 0.4578(5) 0.059(2) Uani 1 1 d . . .
H212 H 0.4498 0.7930 0.4997 0.071 Uiso 1 1 calc R . .
C213 C 0.4142(6) 0.8704(5) 0.4623(6) 0.064(2) Uani 1 1 d . . .
H213 H 0.4070 0.8990 0.5069 0.077 Uiso 1 1 calc R . .
C214 C 0.4002(6) 0.8926(5) 0.4023(5) 0.060(2) Uani 1 1 d . . .
C215 C 0.4082(5) 0.8491(5) 0.3359(5) 0.057(2) Uani 1 1 d . . .
H215 H 0.3976 0.8637 0.2943 0.069 Uiso 1 1 calc R . .
C216 C 0.4318(5) 0.7846(5) 0.3314(5) 0.056(2) Uani 1 1 d . . .
H216 H 0.4375 0.7550 0.2864 0.067 Uiso 1 1 calc R . .
O217 O 0.3783(5) 0.9565(4) 0.4130(4) 0.0754(19) Uani 1 1 d . . .
C217 C 0.3707(10) 0.9862(8) 0.3538(8) 0.104(4) Uani 1 1 d . . .
H21A H 0.3549 1.0328 0.3678 0.156 Uiso 1 1 calc R . .
H21B H 0.3218 0.9367 0.3080 0.156 Uiso 1 1 calc R . .
H21C H 0.4301 1.0093 0.3453 0.156 Uiso 1 1 calc R . .
C221 C 0.5193(7) 0.6599(6) 0.3108(5) 0.065(2) Uani 1 1 d . . .
C222 C 0.4593(8) 0.6003(7) 0.2382(6) 0.083(3) Uani 1 1 d . . .
H222 H 0.3942 0.5681 0.2277 0.100 Uiso 1 1 calc R . .
C223 C 0.4959(9) 0.5884(7) 0.1815(7) 0.096(4) Uani 1 1 d . . .
H223 H 0.4562 0.5483 0.1317 0.116 Uiso 1 1 calc R . .
C224 C 0.5931(10) 0.6368(8) 0.1991(8) 0.098(4) Uani 1 1 d . . .
H224 H 0.6191 0.6281 0.1610 0.118 Uiso 1 1 calc R . .
C225 C 0.6484(8) 0.6941(7) 0.2682(6) 0.076(3) Uani 1 1 d . . .
H225 H 0.7133 0.7278 0.2785 0.091 Uiso 1 1 calc R . .
C226 C 0.6139(7) 0.7059(7) 0.3250(6) 0.073(3) Uani 1 1 d . . .
H226 H 0.6552 0.7459 0.3745 0.088 Uiso 1 1 calc R . .
C231 C 0.5619(6) 0.7109(6) 0.4702(5) 0.062(2) Uani 1 1 d . . .
C232 C 0.6340(6) 0.7980(7) 0.5089(6) 0.070(2) Uani 1 1 d . . .
H232 H 0.6355 0.8412 0.4910 0.084 Uiso 1 1 calc R . .
C233 C 0.7040(7) 0.8221(8) 0.5736(6) 0.079(3) Uani 1 1 d . . .
H233 H 0.7530 0.8816 0.5994 0.095 Uiso 1 1 calc R . .
C234 C 0.7024(8) 0.7611(9) 0.5999(6) 0.083(3) Uani 1 1 d . . .
H234 H 0.7509 0.7781 0.6438 0.099 Uiso 1 1 calc R . .
C235 C 0.6319(9) 0.6756(9) 0.5640(7) 0.087(3) Uani 1 1 d . . .
H235 H 0.6313 0.6339 0.5838 0.105 Uiso 1 1 calc R . .
C236 C 0.5598(7) 0.6480(7) 0.4980(6) 0.075(3) Uani 1 1 d . . .
H236 H 0.5110 0.5883 0.4730 0.090 Uiso 1 1 calc R . .
C241 C 0.3725(6) 0.5776(6) 0.3705(5) 0.065(2) Uani 1 1 d . . .
C242 C 0.3062(6) 0.5831(6) 0.4002(5) 0.065(2) Uani 1 1 d . . .
H242 H 0.3131 0.6389 0.4264 0.078 Uiso 1 1 calc R . .
C243 C 0.2292(7) 0.5057(6) 0.3913(6) 0.073(3) Uani 1 1 d . . .
H243 H 0.1841 0.5089 0.4125 0.088 Uiso 1 1 calc R . .
C244 C 0.2186(7) 0.4270(7) 0.3529(6) 0.080(3) Uani 1 1 d . . .
H244 H 0.1650 0.3749 0.3464 0.096 Uiso 1 1 calc R . .
C245 C 0.2837(9) 0.4199(7) 0.3226(7) 0.093(3) Uani 1 1 d . . .
H245 H 0.2752 0.3636 0.2956 0.112 Uiso 1 1 calc R . .
C246 C 0.3627(8) 0.4971(6) 0.3323(7) 0.086(3) Uani 1 1 d . . .
H246 H 0.4088 0.4937 0.3126 0.104 Uiso 1 1 calc R . .
O1 O 0.1866(4) 0.6366(4) 0.5369(3) 0.0632(15) Uani 1 1 d . . .
C11 C 0.1607(6) 0.6618(6) 0.5959(5) 0.059(2) Uani 1 1 d . . .
C12 C 0.1917(6) 0.7507(6) 0.6363(5) 0.064(2) Uani 1 1 d . . .
C13 C 0.1578(7) 0.7718(7) 0.6934(6) 0.081(3) Uani 1 1 d . . .
H13 H 0.1788 0.8320 0.7221 0.097 Uiso 1 1 calc R . .
C14 C 0.0943(7) 0.7073(8) 0.7094(6) 0.082(3) Uani 1 1 d . . .
C15 C 0.0655(7) 0.6214(7) 0.6709(6) 0.077(3) Uani 1 1 d . . .
H15 H 0.0229 0.5780 0.6832 0.093 Uiso 1 1 calc R . .
C16 C 0.0973(6) 0.5952(6) 0.6131(5) 0.062(2) Uani 1 1 d . . .
S1 S 0.0494(3) 0.7358(3) 0.7813(2) 0.1198(12) Uani 1 1 d . . .
O11 O -0.0080(8) 0.6499(8) 0.7886(6) 0.141(4) Uiso 1 1 d . . .
O12 O 0.1235(11) 0.7953(10) 0.8423(9) 0.188(5) Uiso 1 1 d . . .
O13 O -0.0108(7) 0.7628(7) 0.7518(6) 0.124(3) Uiso 1 1 d . . .
C10 C 0.2628(6) 0.8226(6) 0.6204(6) 0.073(3) Uani 1 1 d . . .
H101 H 0.2558 0.7986 0.5670 0.088 Uiso 1 1 calc R . .
H102 H 0.2497 0.8717 0.6294 0.088 Uiso 1 1 calc R . .
O2 O 0.3680(4) 0.7385(4) 0.5862(3) 0.0619(15) Uani 1 1 d . . .
C21 C 0.4096(6) 0.8136(5) 0.6496(5) 0.058(2) Uani 1 1 d . . .
C22 C 0.5009(6) 0.8470(5) 0.6946(5) 0.060(2) Uani 1 1 d . . .
C23 C 0.5440(7) 0.9244(6) 0.7595(6) 0.075(3) Uani 1 1 d . . .
H23 H 0.6053 0.9462 0.7911 0.090 Uiso 1 1 calc R . .
C24 C 0.4981(7) 0.9685(6) 0.7777(6) 0.080(3) Uani 1 1 d D A .
C25 C 0.4081(7) 0.9366(6) 0.7320(6) 0.075(3) Uani 1 1 d . . .
H25 H 0.3772 0.9685 0.7447 0.090 Uiso 1 1 calc R . .
C26 C 0.3625(6) 0.8585(5) 0.6677(5) 0.065(2) Uani 1 1 d . . .
S2 S 0.5577(3) 1.0701(2) 0.85609(19) 0.1156(12) Uani 1 1 d D . .
O21 O 0.4912(8) 1.0976(8) 0.8646(7) 0.124(3) Uiso 0.611(12) 1 d PD A 1
O22 O 0.5936(10) 1.0537(8) 0.9173(6) 0.124(3) Uiso 0.611(12) 1 d PD A 1
O23 O 0.6302(9) 1.1284(7) 0.8361(7) 0.124(3) Uiso 0.611(12) 1 d PD A 1
O24 O 0.4926(10) 1.0673(11) 0.8947(9) 0.124(3) Uiso 0.389(12) 1 d PD A 2
O25 O 0.6374(10) 1.0729(11) 0.8996(9) 0.124(3) Uiso 0.389(12) 1 d PD A 2
O26 O 0.5809(15) 1.1369(7) 0.8276(8) 0.124(3) Uiso 0.389(12) 1 d PD A 2
C20 C 0.5567(6) 0.8019(6) 0.6726(6) 0.072(3) Uani 1 1 d . . .
H201 H 0.6235 0.8472 0.6923 0.086 Uiso 1 1 calc R . .
H202 H 0.5372 0.7753 0.6174 0.086 Uiso 1 1 calc R . .
O3 O 0.4042(4) 0.6260(4) 0.5971(3) 0.0662(15) Uani 1 1 d . . .
C31 C 0.4645(6) 0.6437(5) 0.6603(5) 0.061(2) Uani 1 1 d . . .
C32 C 0.4538(6) 0.5796(6) 0.6880(6) 0.068(2) Uani 1 1 d . . .
C33 C 0.5183(7) 0.5979(6) 0.7515(6) 0.071(3) Uani 1 1 d . . .
H33 H 0.5097 0.5533 0.7696 0.085 Uiso 1 1 calc R . .
C34 C 0.5986(6) 0.6832(6) 0.7910(6) 0.075(3) Uani 1 1 d D B .
C35 C 0.6079(6) 0.7470(6) 0.7648(6) 0.070(2) Uani 1 1 d . . .
H35 H 0.6605 0.8046 0.7913 0.084 Uiso 1 1 calc R . .
C36 C 0.5438(6) 0.7299(6) 0.7019(5) 0.064(2) Uani 1 1 d . . .
S3 S 0.68546(19) 0.70469(17) 0.86839(16) 0.0828(7) Uani 1 1 d D . .
O31 O 0.6509(7) 0.6281(6) 0.8860(6) 0.097(2) Uiso 0.605(11) 1 d PD B 1
O32 O 0.7672(6) 0.7207(9) 0.8484(6) 0.097(2) Uiso 0.605(11) 1 d PD B 1
O33 O 0.7010(8) 0.7819(7) 0.9286(5) 0.097(2) Uiso 0.605(11) 1 d PD B 1
O34 O 0.6822(11) 0.6219(7) 0.8585(8) 0.097(2) Uiso 0.395(11) 1 d PD B 2
O35 O 0.7730(6) 0.7678(10) 0.8665(8) 0.097(2) Uiso 0.395(11) 1 d PD B 2
O36 O 0.6669(10) 0.7400(12) 0.9338(5) 0.097(2) Uiso 0.395(11) 1 d PD B 2
C30 C 0.3685(7) 0.4863(6) 0.6455(6) 0.078(3) Uani 1 1 d . . .
H301 H 0.3818 0.4448 0.6611 0.094 Uiso 1 1 calc R . .
H302 H 0.3581 0.4682 0.5913 0.094 Uiso 1 1 calc R . .
O4 O 0.2307(4) 0.4999(4) 0.5485(4) 0.0734(17) Uani 1 1 d . . .
C41 C 0.2162(7) 0.4879(5) 0.6105(6) 0.069(2) Uani 1 1 d . . .
C42 C 0.1352(6) 0.4817(5) 0.6233(5) 0.067(2) Uani 1 1 d . . .
C43 C 0.1166(7) 0.4628(6) 0.6838(6) 0.074(3) Uani 1 1 d . . .
H43 H 0.0614 0.4569 0.6929 0.089 Uiso 1 1 calc R . .
C44 C 0.1783(6) 0.4526(5) 0.7304(6) 0.080(3) Uani 1 1 d D C .
C45 C 0.2595(7) 0.4617(6) 0.7180(6) 0.076(3) Uani 1 1 d . . .
H45 H 0.3021 0.4556 0.7511 0.091 Uiso 1 1 calc R . .
C46 C 0.2789(7) 0.4792(5) 0.6586(6) 0.071(3) Uani 1 1 d . . .
S4 S 0.1560(2) 0.42946(19) 0.80707(17) 0.1031(10) Uani 1 1 d D . .
O41 O 0.0714(8) 0.4316(10) 0.8078(7) 0.116(2) Uiso 0.546(10) 1 d PD C 1
O42 O 0.1422(11) 0.3447(7) 0.7951(7) 0.116(2) Uiso 0.546(10) 1 d PD C 1
O43 O 0.2313(8) 0.4974(8) 0.8722(5) 0.116(2) Uiso 0.546(10) 1 d PD C 1
O44 O 0.2063(12) 0.3844(11) 0.8215(8) 0.116(2) Uiso 0.454(10) 1 d PD C 2
O45 O 0.1926(12) 0.5099(7) 0.8686(6) 0.116(2) Uiso 0.454(10) 1 d PD C 2
O46 O 0.0599(7) 0.3724(10) 0.7859(8) 0.116(2) Uiso 0.454(10) 1 d PD C 2
C40 C 0.0720(6) 0.5006(6) 0.5751(6) 0.072(3) Uani 1 1 d . . .
H401 H 0.0793 0.4896 0.5255 0.086 Uiso 1 1 calc R . .
H402 H 0.0063 0.4611 0.5676 0.086 Uiso 1 1 calc R . .
N1 N 0.4337(17) 0.7782(15) 0.9059(13) 0.084(5) Uiso 0.25 1 d PD D 1
C1 C 0.396(2) 0.702(2) 0.8309(13) 0.079(11) Uiso 0.25 1 d PD D 1
H1A H 0.4453 0.7049 0.8098 0.095 Uiso 0.25 1 calc PR D 1
H1B H 0.3636 0.6444 0.8340 0.095 Uiso 0.25 1 calc PR D 1
C2 C 0.329(2) 0.720(2) 0.7866(13) 0.055(6) Uiso 0.25 1 d PD D 1
H2A H 0.2658 0.6668 0.7640 0.065 Uiso 0.25 1 calc PR D 1
H2B H 0.3489 0.7337 0.7459 0.065 Uiso 0.25 1 calc PR D 1
C3 C 0.327(4) 0.797(3) 0.8392(17) 0.118(12) Uiso 0.25 1 d PD D 1
H3A H 0.3673 0.8515 0.8343 0.142 Uiso 0.25 1 calc PR D 1
H3B H 0.2631 0.7865 0.8272 0.142 Uiso 0.25 1 calc PR D 1
C4 C 0.363(2) 0.805(2) 0.9178(15) 0.092(10) Uiso 0.25 1 d PD D 1
H4A H 0.3915 0.8659 0.9556 0.111 Uiso 0.25 1 calc PR D 1
H4B H 0.3142 0.7636 0.9309 0.111 Uiso 0.25 1 calc PR D 1
C5 C 0.5298(19) 0.851(2) 0.925(2) 0.107(11) Uiso 0.25 1 d PD D 1
H5A H 0.5477 0.8980 0.9741 0.161 Uiso 0.25 1 calc PR D 1
H5B H 0.5317 0.8755 0.8872 0.161 Uiso 0.25 1 calc PR D 1
H5C H 0.5731 0.8290 0.9279 0.161 Uiso 0.25 1 calc PR D 1
C6 C 0.423(3) 0.726(2) 0.954(2) 0.110(12) Uiso 0.25 1 d PD D 1
H6A H 0.3562 0.6794 0.9336 0.132 Uiso 0.25 1 calc PR D 1
H6B H 0.4338 0.7662 1.0041 0.132 Uiso 0.25 1 calc PR D 1
C7 C 0.479(3) 0.681(4) 0.964(6) 0.183(18) Uiso 0.25 1 d PD D 1
H7A H 0.5347 0.7277 1.0081 0.220 Uiso 0.25 1 calc PR D 1
H7B H 0.5001 0.6759 0.9211 0.220 Uiso 0.25 1 calc PR D 1
C8 C 0.462(3) 0.597(3) 0.975(4) 0.138(16) Uiso 0.25 1 d PD D 1
H8A H 0.5064 0.6196 1.0254 0.166 Uiso 0.25 1 calc PR D 1
H8B H 0.4872 0.5718 0.9400 0.166 Uiso 0.25 1 calc PR D 1
C9 C 0.378(3) 0.517(2) 0.970(2) 0.080(8) Uiso 0.25 1 d PD D 1
H9A H 0.3980 0.4799 0.9870 0.120 Uiso 0.25 1 calc PR D 1
H9B H 0.3345 0.4825 0.9187 0.120 Uiso 0.25 1 calc PR D 1
H9C H 0.3463 0.5354 1.0026 0.120 Uiso 0.25 1 calc PR D 1
N1' N 0.4317(17) 0.7707(16) 0.9058(12) 0.084(5) Uiso 0.25 1 d PD E 2
C1' C 0.4124(14) 0.7564(19) 0.8244(11) 0.052(7) Uiso 0.25 1 d PD E 2
H1'A H 0.4342 0.8131 0.8189 0.062 Uiso 0.25 1 calc PR E 2
H1'B H 0.4426 0.7255 0.8008 0.062 Uiso 0.25 1 calc PR E 2
C2' C 0.3078(15) 0.700(2) 0.7908(13) 0.055(6) Uiso 0.25 1 d PD E 2
H2'A H 0.2833 0.7186 0.7539 0.065 Uiso 0.25 1 calc PR E 2
H2'B H 0.2896 0.6375 0.7649 0.065 Uiso 0.25 1 calc PR E 2
C3' C 0.2682(16) 0.710(4) 0.8525(17) 0.118(12) Uiso 0.25 1 d PD E 2
H3'A H 0.2178 0.6522 0.8453 0.142 Uiso 0.25 1 calc PR E 2
H3'B H 0.2420 0.7494 0.8522 0.142 Uiso 0.25 1 calc PR E 2
C4' C 0.3456(18) 0.750(3) 0.9261(14) 0.092(10) Uiso 0.25 1 d PD E 2
H4'A H 0.3511 0.8038 0.9611 0.111 Uiso 0.25 1 calc PR E 2
H4'B H 0.3344 0.7070 0.9496 0.111 Uiso 0.25 1 calc PR E 2
C5' C 0.518(2) 0.854(2) 0.9593(16) 0.107(11) Uiso 0.25 1 d PD E 2
H5'A H 0.5246 0.8578 1.0103 0.161 Uiso 0.25 1 calc PR E 2
H5'B H 0.5147 0.9043 0.9549 0.161 Uiso 0.25 1 calc PR E 2
H5'C H 0.5721 0.8536 0.9477 0.161 Uiso 0.25 1 calc PR E 2
C6' C 0.433(3) 0.686(2) 0.898(2) 0.110(12) Uiso 0.25 1 d PD E 2
H6'A H 0.4754 0.6808 0.8718 0.132 Uiso 0.25 1 calc PR E 2
H6'B H 0.3694 0.6350 0.8686 0.132 Uiso 0.25 1 calc PR E 2
C7' C 0.464(5) 0.688(5) 0.975(2) 0.183(18) Uiso 0.25 1 d PD E 2
H7'A H 0.5127 0.7503 1.0057 0.220 Uiso 0.25 1 calc PR E 2
H7'B H 0.4103 0.6800 0.9920 0.220 Uiso 0.25 1 calc PR E 2
C8' C 0.500(4) 0.638(4) 1.008(3) 0.138(16) Uiso 0.25 1 d PD E 2
H8'A H 0.5153 0.6680 1.0622 0.166 Uiso 0.25 1 calc PR E 2
H8'B H 0.4435 0.5802 0.9919 0.166 Uiso 0.25 1 calc PR E 2
C9' C 0.575(3) 0.613(3) 1.005(2) 0.080(8) Uiso 0.25 1 d PD E 2
H9'A H 0.5779 0.5836 1.0382 0.120 Uiso 0.25 1 calc PR E 2
H9'B H 0.6352 0.6670 1.0208 0.120 Uiso 0.25 1 calc PR E 2
H9'C H 0.5602 0.5740 0.9536 0.120 Uiso 0.25 1 calc PR E 2
O11W O 0.288(3) 1.431(3) 1.028(2) 0.128(12) Uiso 0.25 1 d P . .
O12W O 0.301(2) 1.018(2) 0.8708(17) 0.126(9) Uiso 0.33 1 d P . .
O14W O -0.067(2) 0.7934(19) 1.0959(16) 0.120(9) Uiso 0.33 1 d P . .
O15W O -0.1420(9) 0.8162(8) 0.7685(7) 0.106(4) Uiso 0.67 1 d P . .
O16W O 0.3165(15) 1.1913(14) 0.8441(12) 0.131(6) Uiso 0.50 1 d P . .
O17W O 0.4821(8) 1.2244(8) 0.8228(7) 0.112(3) Uiso 0.75 1 d P . .
O18W O 0.2383(10) 0.5785(10) 1.1938(8) 0.124(5) Uiso 0.67 1 d P . .
O19W O 0.1553(9) 0.3931(8) 0.1569(7) 0.104(4) Uiso 0.67 1 d P . .
O20W O 0.3424(13) 0.6280(12) 1.1065(11) 0.118(6) Uiso 0.50 1 d P . .
O21W O 0.239(2) 1.295(2) 0.8885(18) 0.134(10) Uiso 0.33 1 d P . .
O22W O 0.1760(8) 0.9700(8) 0.2320(7) 0.109(3) Uiso 0.75 1 d P F 1
O23W O 0.0298(8) 0.9475(7) 1.0278(6) 0.103(3) Uiso 0.75 1 d P G 1
O24W O 0.1152(13) 0.8840(12) 0.2055(10) 0.112(5) Uiso 0.50 1 d P H 2
O25W O 0.1855(16) 1.0460(16) 0.2136(13) 0.150(8) Uiso 0.50 1 d P I 2
O26W O 0.0531(16) 0.9783(15) 0.9668(13) 0.147(7) Uiso 0.50 1 d P J 2

loop_
_atom_site_aniso_label
_atom_site_aniso_U_11
_atom_site_aniso_U_22
_atom_site_aniso_U_33
_atom_site_aniso_U_23
_atom_site_aniso_U_13
_atom_site_aniso_U_12
Gd1 0.0957(11) 0.0975(11) 0.0928(10) 0.0304(8) 0.0326(8) 0.0559(9)
P1 0.0421(11) 0.0507(11) 0.0694(14) 0.0159(10) 0.0251(10) 0.0164(9)
C111 0.050(5) 0.058(5) 0.074(6) 0.016(4) 0.032(4) 0.020(4)
C112 0.065(6) 0.081(7) 0.105(8) 0.052(6) 0.050(6) 0.049(5)
C113 0.080(8) 0.100(9) 0.123(11) 0.038(9) 0.057(8) 0.048(7)
C114 0.171(15) 0.156(14) 0.206(18) 0.138(14) 0.148(15) 0.144(14)
C115 0.094(8) 0.176(14) 0.078(7) 0.056(9) 0.045(7) 0.090(10)
C116 0.080(7) 0.097(8) 0.083(7) 0.029(6) 0.038(6) 0.050(6)
C121 0.041(4) 0.045(4) 0.073(5) 0.019(4) 0.026(4) 0.011(3)
C122 0.047(4) 0.045(4) 0.077(6) 0.021(4) 0.032(4) 0.018(4)
C123 0.045(4) 0.042(4) 0.094(7) 0.026(4) 0.036(5) 0.015(4)
C124 0.051(5) 0.048(5) 0.078(6) 0.020(4) 0.024(4) 0.013(4)
C125 0.058(5) 0.061(5) 0.068(6) 0.005(4) 0.029(5) 0.014(4)
C126 0.043(4) 0.065(5) 0.075(6) 0.009(5) 0.028(4) 0.014(4)
C131 0.042(4) 0.045(4) 0.066(5) 0.012(4) 0.024(4) 0.015(3)
C132 0.045(4) 0.046(4) 0.073(6) 0.011(4) 0.022(4) 0.016(4)
C133 0.039(4) 0.049(5) 0.097(7) 0.021(5) 0.028(4) 0.015(4)
C134 0.050(5) 0.043(4) 0.110(8) 0.028(5) 0.041(5) 0.017(4)
C135 0.056(5) 0.061(5) 0.099(7) 0.037(5) 0.043(5) 0.027(4)
C136 0.044(5) 0.062(5) 0.092(7) 0.032(5) 0.033(5) 0.020(4)
C141 0.045(4) 0.055(5) 0.069(5) 0.016(4) 0.025(4) 0.019(4)
C142 0.073(6) 0.063(5) 0.078(6) 0.024(5) 0.038(5) 0.035(5)
C143 0.083(7) 0.094(8) 0.088(7) 0.037(6) 0.051(6) 0.048(6)
C144 0.072(6) 0.068(6) 0.087(7) 0.020(5) 0.033(6) 0.037(5)
C145 0.050(5) 0.051(5) 0.090(7) 0.018(5) 0.027(5) 0.016(4)
C146 0.042(4) 0.052(5) 0.078(6) 0.017(4) 0.025(4) 0.013(4)
P2 0.0623(13) 0.0542(12) 0.0782(15) 0.0306(11) 0.0406(12) 0.0315(11)
C211 0.047(4) 0.046(4) 0.071(5) 0.023(4) 0.029(4) 0.019(4)
C212 0.054(5) 0.056(5) 0.070(5) 0.028(4) 0.033(4) 0.024(4)
C213 0.057(5) 0.053(5) 0.090(7) 0.027(5) 0.045(5) 0.027(4)
C214 0.051(5) 0.046(4) 0.088(6) 0.033(4) 0.039(5) 0.020(4)
C215 0.046(4) 0.051(4) 0.076(6) 0.030(4) 0.032(4) 0.018(4)
C216 0.044(4) 0.044(4) 0.069(5) 0.017(4) 0.030(4) 0.014(3)
O217 0.084(4) 0.063(4) 0.118(5) 0.052(4) 0.068(4) 0.046(3)
C217 0.147(11) 0.103(9) 0.148(11) 0.087(9) 0.099(10) 0.094(9)
C221 0.078(6) 0.058(5) 0.078(6) 0.033(5) 0.045(5) 0.040(5)
C222 0.098(8) 0.066(6) 0.082(7) 0.026(5) 0.051(6) 0.032(6)
C223 0.123(10) 0.070(7) 0.081(7) 0.020(6) 0.057(7) 0.035(7)
C224 0.125(10) 0.090(8) 0.123(11) 0.058(8) 0.092(9) 0.063(8)
C225 0.086(7) 0.081(7) 0.084(7) 0.037(6) 0.054(6) 0.048(6)
C226 0.076(6) 0.073(6) 0.100(7) 0.046(6) 0.049(6) 0.048(5)
C231 0.061(5) 0.069(6) 0.073(6) 0.032(5) 0.038(5) 0.038(5)
C232 0.057(5) 0.078(6) 0.088(7) 0.036(5) 0.042(5) 0.037(5)
C233 0.060(6) 0.099(8) 0.089(7) 0.041(6) 0.044(6) 0.040(6)
C234 0.073(7) 0.118(9) 0.084(7) 0.045(7) 0.045(6) 0.061(7)
C235 0.100(9) 0.125(10) 0.093(8) 0.062(8) 0.058(7) 0.082(8)
C236 0.083(7) 0.083(7) 0.094(8) 0.046(6) 0.055(6) 0.055(6)
C241 0.069(5) 0.051(5) 0.078(6) 0.028(4) 0.040(5) 0.027(4)
C242 0.066(5) 0.050(5) 0.082(6) 0.030(4) 0.038(5) 0.025(4)
C243 0.066(6) 0.064(6) 0.089(7) 0.035(5) 0.035(5) 0.026(5)
C244 0.081(7) 0.062(6) 0.092(7) 0.039(6) 0.040(6) 0.023(5)
C245 0.113(9) 0.058(6) 0.112(9) 0.038(6) 0.059(8) 0.037(6)
C246 0.107(8) 0.060(6) 0.122(9) 0.048(6) 0.075(7) 0.045(6)
O1 0.060(3) 0.054(3) 0.065(4) 0.020(3) 0.027(3) 0.022(3)
C11 0.049(4) 0.058(5) 0.060(5) 0.021(4) 0.017(4) 0.022(4)
C12 0.054(5) 0.054(5) 0.075(6) 0.021(4) 0.022(4) 0.023(4)
C13 0.079(7) 0.073(6) 0.088(7) 0.019(5) 0.029(6) 0.044(6)
C14 0.075(7) 0.097(8) 0.081(7) 0.030(6) 0.036(6) 0.047(6)
C15 0.063(6) 0.088(7) 0.084(7) 0.040(6) 0.036(5) 0.032(5)
C16 0.050(5) 0.059(5) 0.075(6) 0.030(4) 0.026(4) 0.022(4)
S1 0.116(3) 0.151(3) 0.100(2) 0.035(2) 0.060(2) 0.075(3)
C10 0.070(6) 0.056(5) 0.092(7) 0.032(5) 0.030(5) 0.029(5)
O2 0.058(3) 0.051(3) 0.059(3) 0.014(3) 0.022(3) 0.018(3)
C21 0.056(5) 0.046(4) 0.062(5) 0.023(4) 0.025(4) 0.015(4)
C22 0.059(5) 0.047(4) 0.059(5) 0.021(4) 0.024(4) 0.014(4)
C23 0.070(6) 0.061(6) 0.073(6) 0.022(5) 0.021(5) 0.019(5)
C24 0.088(7) 0.053(5) 0.081(7) 0.018(5) 0.022(6) 0.029(5)
C25 0.087(7) 0.051(5) 0.084(7) 0.024(5) 0.033(6) 0.034(5)
C26 0.063(5) 0.044(4) 0.077(6) 0.024(4) 0.027(5) 0.018(4)
S2 0.134(3) 0.080(2) 0.092(2) 0.0073(17) 0.012(2) 0.048(2)
C20 0.049(5) 0.065(6) 0.085(7) 0.025(5) 0.031(5) 0.016(4)
O3 0.062(4) 0.059(3) 0.067(4) 0.017(3) 0.028(3) 0.025(3)
C31 0.054(5) 0.051(5) 0.073(6) 0.016(4) 0.030(5) 0.026(4)
C32 0.059(5) 0.052(5) 0.086(7) 0.015(5) 0.024(5) 0.029(4)
C33 0.064(6) 0.053(5) 0.093(7) 0.021(5) 0.029(5) 0.032(5)
C34 0.074(6) 0.079(7) 0.084(7) 0.027(6) 0.034(5) 0.048(6)
C35 0.054(5) 0.058(5) 0.091(7) 0.024(5) 0.030(5) 0.026(4)
C36 0.052(5) 0.068(5) 0.078(6) 0.029(5) 0.035(5) 0.030(4)
S3 0.0756(16) 0.0780(16) 0.0881(18) 0.0255(14) 0.0245(14) 0.0397(14)
C30 0.082(7) 0.054(5) 0.093(7) 0.022(5) 0.027(6) 0.037(5)
O4 0.069(4) 0.063(4) 0.083(4) 0.030(3) 0.026(3) 0.028(3)
C41 0.063(6) 0.042(4) 0.079(6) 0.019(4) 0.014(5) 0.016(4)
C42 0.053(5) 0.046(5) 0.076(6) 0.020(4) 0.020(5) 0.008(4)
C43 0.060(6) 0.054(5) 0.077(6) 0.024(5) 0.014(5) 0.007(4)
C44 0.078(7) 0.049(5) 0.076(7) 0.020(5) 0.015(6) 0.009(5)
C45 0.074(6) 0.044(5) 0.079(7) 0.014(5) 0.007(5) 0.019(5)
C46 0.067(6) 0.039(4) 0.084(7) 0.016(4) 0.020(5) 0.016(4)
S4 0.107(2) 0.0753(18) 0.0830(19) 0.0312(15) 0.0148(17) 0.0171(16)
C40 0.049(5) 0.056(5) 0.087(7) 0.029(5) 0.021(5) 0.008(4)

loop_
_atom_type_symbol
_atom_type_description
_atom_type_scat_dispersion_real
_atom_type_scat_dispersion_imag
_atom_type_scat_source
C C 0.0181 0.0091 'International Tables Vol C Tables 4.2.6.8 and 6.1.1.4'
H H 0.0000 0.0000 'International Tables Vol C Tables 4.2.6.8 and 6.1.1.4'
N N 0.0311 0.0180 'International Tables Vol C Tables 4.2.6.8 and 6.1.1.4'
O O 0.0492 0.0322 'International Tables Vol C Tables 4.2.6.8 and 6.1.1.4'
P P 0.2955 0.4335 'International Tables Vol C Tables 4.2.6.8 and 6.1.1.4'
S S 0.3331 0.5567 'International Tables Vol C Tables 4.2.6.8 and 6.1.1.4'
Gd Gd -8.8380 11.9157 'International Tables Vol C Tables 4.2.6.8 and 6.1.1.4'

loop_
_geom_angle_atom_site_label_1
_geom_angle_atom_site_label_2
_geom_angle_atom_site_label_3
_geom_angle
_geom_angle_site_symmetry_1
_geom_angle_site_symmetry_3
O07W Gd1 O08W 81.3(9) . .
O07W Gd1 O06W 136.1(12) . .
O08W Gd1 O06W 65.6(13) . .
O07W Gd1 O02W 136.4(7) . .
O08W Gd1 O02W 141.8(9) . .
O06W Gd1 O02W 78.5(13) . .
O07W Gd1 O01W 75.4(6) . .
O08W Gd1 O01W 134.4(8) . .
O06W Gd1 O01W 148.5(12) . .
O02W Gd1 O01W 74.0(7) . .
O07W Gd1 O05W 75.6(7) . .
O08W Gd1 O05W 69.7(8) . .
O06W Gd1 O05W 115.2(12) . .
O02W Gd1 O05W 118.4(7) . .
O01W Gd1 O05W 66.8(6) . .
O07W Gd1 O09W 73.3(7) . .
O08W Gd1 O09W 135.1(8) . .
O06W Gd1 O09W 110.3(12) . .
O02W Gd1 O09W 68.7(7) . .
O01W Gd1 O09W 73.7(6) . .
O05W Gd1 O09W 134.5(7) . .
O07W Gd1 O10W 53.6(7) . .
O08W Gd1 O10W 31.1(7) . .
O06W Gd1 O10W 96.6(12) . .
O02W Gd1 O10W 168.3(8) . .
O01W Gd1 O10W 107.3(7) . .
O05W Gd1 O10W 53.9(7) . .
O09W Gd1 O10W 123.0(7) . .
O07W Gd1 O03W 143.6(7) . .
O08W Gd1 O03W 93.8(8) . .
O06W Gd1 O03W 69.9(12) . .
O02W Gd1 O03W 60.5(7) . .
O01W Gd1 O03W 83.1(6) . .
O05W Gd1 O03W 69.0(6) . .
O09W Gd1 O03W 128.2(6) . .
O10W Gd1 O03W 107.9(7) . .
O07W Gd1 O07W 46.4(9) . 2_567
O08W Gd1 O07W 127.2(8) . 2_567
O06W Gd1 O07W 146.0(12) . 2_567
O02W Gd1 O07W 90.0(7) . 2_567
O01W Gd1 O07W 49.8(6) . 2_567
O05W Gd1 O07W 98.5(7) . 2_567
O09W Gd1 O07W 36.6(6) . 2_567
O10W Gd1 O07W 99.7(7) . 2_567
O03W Gd1 O07W 131.0(6) . 2_567
O07W Gd1 O04W 77.0(6) . .
O08W Gd1 O04W 74.6(8) . .
O06W Gd1 O04W 67.2(12) . .
O02W Gd1 O04W 103.9(7) . .
O01W Gd1 O04W 134.5(6) . .
O05W Gd1 O04W 137.5(6) . .
O09W Gd1 O04W 64.1(6) . .
O10W Gd1 O04W 83.6(7) . .
O03W Gd1 O04W 136.6(6) . .
O07W Gd1 O04W 85.2(6) 2_567 .
Gd1 O07W Gd1 133.6(9) . 2_567
C111 P1 C141 110.5(4) . .
C111 P1 C121 109.2(4) . .
C141 P1 C121 108.1(4) . .
C111 P1 C131 111.3(4) . .
C141 P1 C131 110.4(4) . .
C121 P1 C131 107.2(4) . .
C112 C111 C116 119.1(10) . .
C112 C111 P1 120.8(8) . .
C116 C111 P1 120.1(8) . .
C113 C112 C111 123.1(12) . .
C113 C112 H112 118.5 . .
C111 C112 H112 118.5 . .
C112 C113 C114 120.1(13) . .
C112 C113 H113 120.0 . .
C114 C113 H113 120.0 . .
O117 C114 C113 118.5(13) . .
O117 C114 C115 119.1(14) . .
C113 C114 C115 122.3(12) . .
C114 C115 C116 117.3(12) . .
C114 C115 H115 121.4 . .
C116 C115 H115 121.4 . .
C111 C116 C115 118.1(11) . .
C111 C116 H116 121.0 . .
C115 C116 H116 121.0 . .
C114 O117 C117 117.5(8) . .
O117 C117 H11A 109.5 . .
O117 C117 H11B 109.5 . .
H11A C117 H11B 109.5 . .
O117 C117 H11C 109.5 . .
H11A C117 H11C 109.5 . .
H11B C117 H11C 109.5 . .
C126 C121 C122 119.5(8) . .
C126 C121 P1 121.5(6) . .
C122 C121 P1 119.1(6) . .
C123 C122 C121 119.6(8) . .
C123 C122 H122 120.2 . .
C121 C122 H122 120.2 . .
C122 C123 C124 121.7(8) . .
C122 C123 H123 119.2 . .
C124 C123 H123 119.2 . .
C123 C124 C125 118.7(8) . .
C123 C124 H124 120.7 . .
C125 C124 H124 120.7 . .
C126 C125 C124 120.2(8) . .
C126 C125 H125 119.9 . .
C124 C125 H125 119.9 . .
C125 C126 C121 120.4(8) . .
C125 C126 H126 119.8 . .
C121 C126 H126 119.8 . .
C136 C131 C132 120.7(8) . .
C136 C131 P1 118.9(6) . .
C132 C131 P1 120.4(7) . .
C131 C132 C133 118.4(9) . .
C131 C132 H132 120.8 . .
C133 C132 H132 120.8 . .
C134 C133 C132 120.8(8) . .
C134 C133 H133 119.6 . .
C132 C133 H133 119.6 . .
C133 C134 C135 121.4(8) . .
C133 C134 H134 119.3 . .
C135 C134 H134 119.3 . .
C134 C135 C136 118.4(10) . .
C134 C135 H135 120.8 . .
C136 C135 H135 120.8 . .
C131 C136 C135 120.3(9) . .
C131 C136 H136 119.9 . .
C135 C136 H136 119.9 . .
C142 C141 C146 119.6(8) . .
C142 C141 P1 119.8(7) . .
C146 C141 P1 120.4(7) . .
C141 C142 C143 119.0(10) . .
C141 C142 H142 120.5 . .
C143 C142 H142 120.5 . .
C144 C143 C142 120.6(10) . .
C144 C143 H143 119.7 . .
C142 C143 H143 119.7 . .
C145 C144 C143 119.7(9) . .
C145 C144 H144 120.1 . .
C143 C144 H144 120.1 . .
C144 C145 C146 120.7(10) . .
C144 C145 H145 119.6 . .
C146 C145 H145 119.6 . .
C145 C146 C141 120.3(9) . .
C145 C146 H146 119.8 . .
C141 C146 H146 119.8 . .
C211 P2 C231 108.9(4) . .
C211 P2 C221 109.9(4) . .
C231 P2 C221 107.9(4) . .
C211 P2 C241 110.3(4) . .
C231 P2 C241 108.8(4) . .
C221 P2 C241 110.9(4) . .
C216 C211 C212 119.0(8) . .
C216 C211 P2 120.7(6) . .
C212 C211 P2 120.3(7) . .
C213 C212 C211 120.6(9) . .
C213 C212 H212 119.7 . .
C211 C212 H212 119.7 . .
C212 C213 C214 120.1(8) . .
C212 C213 H213 120.0 . .
C214 C213 H213 120.0 . .
O217 C214 C213 115.4(8) . .
O217 C214 C215 124.3(8) . .
C213 C214 C215 120.3(8) . .
C216 C215 C214 119.3(8) . .
C216 C215 H215 120.3 . .
C214 C215 H215 120.3 . .
C215 C216 C211 120.7(8) . .
C215 C216 H216 119.7 . .
C211 C216 H216 119.7 . .
C214 O217 C217 116.8(8) . .
O217 C217 H21A 109.5 . .
O217 C217 H21B 109.5 . .
H21A C217 H21B 109.5 . .
O217 C217 H21C 109.5 . .
H21A C217 H21C 109.5 . .
H21B C217 H21C 109.5 . .
C226 C221 C222 119.5(9) . .
C226 C221 P2 120.2(8) . .
C222 C221 P2 120.3(7) . .
C223 C222 C221 119.3(11) . .
C223 C222 H222 120.4 . .
C221 C222 H222 120.4 . .
C222 C223 C224 119.0(11) . .
C222 C223 H223 120.5 . .
C224 C223 H223 120.5 . .
C225 C224 C223 120.5(10) . .
C225 C224 H224 119.7 . .
C223 C224 H224 119.7 . .
C224 C225 C226 121.4(11) . .
C224 C225 H225 119.3 . .
C226 C225 H225 119.3 . .
C225 C226 C221 120.3(11) . .
C225 C226 H226 119.9 . .
C221 C226 H226 119.9 . .
C232 C231 C236 119.1(9) . .
C232 C231 P2 121.4(7) . .
C236 C231 P2 119.5(8) . .
C233 C232 C231 120.6(10) . .
C233 C232 H232 119.7 . .
C231 C232 H232 119.7 . .
C234 C233 C232 120.3(11) . .
C234 C233 H233 119.8 . .
C232 C233 H233 119.8 . .
C233 C234 C235 120.6(11) . .
C233 C234 H234 119.7 . .
C235 C234 H234 119.7 . .
C234 C235 C236 121.0(11) . .
C234 C235 H235 119.5 . .
C236 C235 H235 119.5 . .
C231 C236 C235 118.4(10) . .
C231 C236 H236 120.8 . .
C235 C236 H236 120.8 . .
C246 C241 C242 120.6(8) . .
C246 C241 P2 120.1(7) . .
C242 C241 P2 119.2(7) . .
C241 C242 C243 119.3(9) . .
C241 C242 H242 120.4 . .
C243 C242 H242 120.4 . .
C244 C243 C242 120.3(9) . .
C244 C243 H243 119.8 . .
C242 C243 H243 119.8 . .
C243 C244 C245 121.5(9) . .
C243 C244 H244 119.3 . .
C245 C244 H244 119.3 . .
C244 C245 C246 119.1(10) . .
C244 C245 H245 120.5 . .
C246 C245 H245 120.5 . .
C241 C246 C245 119.3(10) . .
C241 C246 H246 120.4 . .
C245 C246 H246 120.4 . .
O1 C11 C12 120.9(8) . .
O1 C11 C16 118.2(8) . .
C12 C11 C16 120.9(8) . .
C13 C12 C11 118.0(9) . .
C13 C12 C10 120.9(9) . .
C11 C12 C10 121.1(8) . .
C14 C13 C12 121.6(10) . .
C14 C13 H13 119.2 . .
C12 C13 H13 119.2 . .
C15 C14 C13 120.3(10) . .
C15 C14 S1 119.0(9) . .
C13 C14 S1 120.8(9) . .
C14 C15 C16 121.3(9) . .
C14 C15 H15 119.3 . .
C16 C15 H15 119.3 . .
C15 C16 C11 117.9(8) . .
C15 C16 C40 121.1(8) . .
C11 C16 C40 120.8(8) . .
O12 S1 O13 117.8(8) . .
O12 S1 O11 113.0(8) . .
O13 S1 O11 109.2(7) . .
O12 S1 C14 105.7(8) . .
O13 S1 C14 104.7(6) . .
O11 S1 C14 105.3(6) . .
C26 C10 C12 113.5(8) . .
C26 C10 H101 108.9 . .
C12 C10 H101 108.9 . .
C26 C10 H102 108.9 . .
C12 C10 H102 108.9 . .
H101 C10 H102 107.7 . .
O2 C21 C26 119.9(8) . .
O2 C21 C22 119.7(8) . .
C26 C21 C22 120.4(8) . .
C21 C22 C23 119.8(9) . .
C21 C22 C20 121.2(8) . .
C23 C22 C20 119.0(9) . .
C24 C23 C22 120.0(10) . .
C24 C23 H23 120.0 . .
C22 C23 H23 120.0 . .
C23 C24 C25 120.2(9) . .
C23 C24 S2 118.7(8) . .
C25 C24 S2 121.0(7) . .
C24 C25 C26 121.2(9) . .
C24 C25 H25 119.4 . .
C26 C25 H25 119.4 . .
C21 C26 C25 118.4(9) . .
C21 C26 C10 121.2(8) . .
C25 C26 C10 120.4(9) . .
O22 S2 O26 140.8(8) . .
O22 S2 O21 113.9(5) . .
O26 S2 O21 76.6(8) . .
O22 S2 O25 35.0(8) . .
O26 S2 O25 113.6(6) . .
O21 S2 O25 141.0(8) . .
O22 S2 O24 78.9(8) . .
O26 S2 O24 112.6(6) . .
O21 S2 O24 37.6(8) . .
O25 S2 O24 112.1(6) . .
O22 S2 O23 113.0(5) . .
O26 S2 O23 36.6(8) . .
O21 S2 O23 111.8(5) . .
O25 S2 O23 79.7(8) . .
O24 S2 O23 142.8(8) . .
O22 S2 C24 106.3(5) . .
O26 S2 C24 106.2(5) . .
O21 S2 C24 106.3(5) . .
O25 S2 C24 106.3(5) . .
O24 S2 C24 105.2(5) . .
O23 S2 C24 104.6(5) . .
C22 C20 C36 113.2(7) . .
C22 C20 H201 108.9 . .
C36 C20 H201 108.9 . .
C22 C20 H202 108.9 . .
C36 C20 H202 108.9 . .
H201 C20 H202 107.7 . .
O3 C31 C32 121.7(8) . .
O3 C31 C36 120.4(8) . .
C32 C31 C36 117.8(9) . .
C33 C32 C31 121.0(9) . .
C33 C32 C30 119.6(9) . .
C31 C32 C30 119.4(9) . .
C32 C33 C34 120.6(10) . .
C32 C33 H33 119.7 . .
C34 C33 H33 119.7 . .
C35 C34 C33 118.4(10) . .
C35 C34 S3 120.9(7) . .
C33 C34 S3 120.7(7) . .
C36 C35 C34 121.7(9) . .
C36 C35 H35 119.2 . .
C34 C35 H35 119.2 . .
C35 C36 C31 120.5(9) . .
C35 C36 C20 120.8(8) . .
C31 C36 C20 118.7(9) . .
O36 S3 O32 136.0(7) . .
O36 S3 O31 81.1(7) . .
O32 S3 O31 112.1(5) . .
O36 S3 O34 112.8(6) . .
O32 S3 O34 80.6(7) . .
O31 S3 O34 33.9(7) . .
O36 S3 O33 31.8(7) . .
O32 S3 O33 111.9(5) . .
O31 S3 O33 111.3(5) . .
O34 S3 O33 138.4(7) . .
O36 S3 O35 112.2(6) . .
O32 S3 O35 31.6(7) . .
O31 S3 O35 137.8(7) . .
O34 S3 O35 110.8(5) . .
O33 S3 O35 82.8(7) . .
O36 S3 C34 107.8(5) . .
O32 S3 C34 107.6(4) . .
O31 S3 C34 107.2(4) . .
O34 S3 C34 106.7(5) . .
O33 S3 C34 106.6(4) . .
O35 S3 C34 106.1(5) . .
C32 C30 C46 113.5(7) . .
C32 C30 H301 108.9 . .
C46 C30 H301 108.9 . .
C32 C30 H302 108.9 . .
C46 C30 H302 108.9 . .
H301 C30 H302 107.7 . .
O4 C41 C46 120.5(9) . .
O4 C41 C42 118.5(9) . .
C46 C41 C42 121.0(10) . .
C43 C42 C41 118.6(10) . .
C43 C42 C40 120.8(9) . .
C41 C42 C40 120.5(9) . .
C44 C43 C42 120.0(10) . .
C44 C43 H43 120.0 . .
C42 C43 H43 120.0 . .
C43 C44 C45 120.5(10) . .
C43 C44 S4 120.4(8) . .
C45 C44 S4 119.1(8) . .
C46 C45 C44 120.7(10) . .
C46 C45 H45 119.6 . .
C44 C45 H45 119.6 . .
C45 C46 C41 119.2(10) . .
C45 C46 C30 119.2(10) . .
C41 C46 C30 121.6(10) . .
O46 S4 O45 114.8(6) . .
O46 S4 O42 72.7(7) . .
O45 S4 O42 137.1(8) . .
O46 S4 O43 138.5(8) . .
O45 S4 O43 32.1(7) . .
O42 S4 O43 114.0(6) . .
O46 S4 O41 39.4(7) . .
O45 S4 O41 79.7(7) . .
O42 S4 O41 110.6(5) . .
O43 S4 O41 110.3(5) . .
O46 S4 O44 109.9(6) . .
O45 S4 O44 110.1(6) . .
O42 S4 O44 38.4(7) . .
O43 S4 O44 79.8(7) . .
O41 S4 O44 142.9(8) . .
O46 S4 C44 108.3(5) . .
O45 S4 C44 108.3(5) . .
O42 S4 C44 108.5(5) . .
O43 S4 C44 107.6(5) . .
O41 S4 C44 105.3(5) . .
O44 S4 C44 105.1(5) . .
C16 C40 C42 109.3(8) . .
C16 C40 H401 109.8 . .
C42 C40 H401 109.8 . .
C16 C40 H402 109.8 . .
C42 C40 H402 109.8 . .
H401 C40 H402 108.3 . .
C5 N1 C4 116.1(11) . .
C5 N1 C6 115.6(12) . .
C4 N1 C6 98.1(15) . .
C5 N1 C1 115.3(11) . .
C4 N1 C1 111.5(17) . .
C6 N1 C1 97.6(15) . .
C2 C1 N1 99.9(16) . .
C2 C1 H1A 111.8 . .
N1 C1 H1A 111.8 . .
C2 C1 H1B 111.8 . .
N1 C1 H1B 111.8 . .
H1A C1 H1B 109.5 . .
C1 C2 C3 108.0(9) . .
C1 C2 H2A 110.1 . .
C3 C2 H2A 110.1 . .
C1 C2 H2B 110.1 . .
C3 C2 H2B 110.1 . .
H2A C2 H2B 108.4 . .
C4 C3 C2 107.8(9) . .
C4 C3 H3A 110.1 . .
C2 C3 H3A 110.1 . .
C4 C3 H3B 110.1 . .
C2 C3 H3B 110.1 . .
H3A C3 H3B 108.5 . .
N1 C4 C3 96(2) . .
N1 C4 H4A 112.5 . .
C3 C4 H4A 112.5 . .
N1 C4 H4B 112.5 . .
C3 C4 H4B 112.5 . .
H4A C4 H4B 110.1 . .
N1 C5 H5A 109.5 . .
N1 C5 H5B 109.5 . .
H5A C5 H5B 109.5 . .
N1 C5 H5C 109.5 . .
H5A C5 H5C 109.5 . .
H5B C5 H5C 109.5 . .
N1 C6 C7 123(3) . .
N1 C6 H6A 106.5 . .
C7 C6 H6A 106.5 . .
N1 C6 H6B 106.5 . .
C7 C6 H6B 106.5 . .
H6A C6 H6B 106.5 . .
C6 C7 C8 136.3(16) . .
C6 C7 H7A 103.1 . .
C8 C7 H7A 103.1 . .
C6 C7 H7B 103.1 . .
C8 C7 H7B 103.1 . .
H7A C7 H7B 105.1 . .
C7 C8 C9 135.5(15) . .
C7 C8 H8A 103.3 . .
C9 C8 H8A 103.3 . .
C7 C8 H8B 103.3 . .
C9 C8 H8B 103.3 . .
H8A C8 H8B 105.2 . .
C8 C9 H9A 109.5 . .
C8 C9 H9B 109.5 . .
H9A C9 H9B 109.5 . .
C8 C9 H9C 109.5 . .
H9A C9 H9C 109.5 . .
H9B C9 H9C 109.5 . .
C5' N1' C4' 116.4(11) . .
C5' N1' C6' 115.5(12) . .
C4' N1' C6' 98.0(15) . .
C5' N1' C1' 115.1(11) . .
C4' N1' C1' 111.6(16) . .
C6' N1' C1' 97.5(15) . .
C2' C1' N1' 102.9(16) . .
C2' C1' H1'A 111.2 . .
N1' C1' H1'A 111.2 . .
C2' C1' H1'B 111.2 . .
N1' C1' H1'B 111.2 . .
H1'A C1' H1'B 109.1 . .
C3' C2' C1' 108.7(9) . .
C3' C2' H2'A 110.0 . .
C1' C2' H2'A 110.0 . .
C3' C2' H2'B 110.0 . .
C1' C2' H2'B 110.0 . .
H2'A C2' H2'B 108.3 . .
C2' C3' C4' 108.2(9) . .
C2' C3' H3'A 110.0 . .
C4' C3' H3'A 110.0 . .
C2' C3' H3'B 110.0 . .
C4' C3' H3'B 110.0 . .
H3'A C3' H3'B 108.4 . .
N1' C4' C3' 104.5(15) . .
N1' C4' H4'A 110.8 . .
C3' C4' H4'A 110.8 . .
N1' C4' H4'B 110.8 . .
C3' C4' H4'B 110.8 . .
H4'A C4' H4'B 108.9 . .
N1' C5' H5'A 109.5 . .
N1' C5' H5'B 109.5 . .
H5'A C5' H5'B 109.5 . .
N1' C5' H5'C 109.5 . .
H5'A C5' H5'C 109.5 . .
H5'B C5' H5'C 109.5 . .
N1' C6' C7' 110(2) . .
N1' C6' H6'A 109.8 . .
C7' C6' H6'A 109.8 . .
N1' C6' H6'B 109.8 . .
C7' C6' H6'B 109.8 . .
H6'A C6' H6'B 108.2 . .
C8' C7' C6' 136.0(19) . .
C8' C7' H7'A 103.2 . .
C6' C7' H7'A 103.2 . .
C8' C7' H7'B 103.2 . .
C6' C7' H7'B 103.2 . .
H7'A C7' H7'B 105.2 . .
C9' C8' C7' 136.9(19) . .
C9' C8' H8'A 102.9 . .
C7' C8' H8'A 102.9 . .
C9' C8' H8'B 102.9 . .
C7' C8' H8'B 102.9 . .
H8'A C8' H8'B 105.1 . .
C8' C9' H9'A 109.5 . .
C8' C9' H9'B 109.5 . .
H9'A C9' H9'B 109.5 . .
C8' C9' H9'C 109.5 . .
H9'A C9' H9'C 109.5 . .
H9'B C9' H9'C 109.5 . .

loop_
_geom_bond_atom_site_label_1
_geom_bond_atom_site_label_2
_geom_bond_distance
_geom_bond_site_symmetry_2
Gd1 O07W 2.34(2) .
Gd1 O08W 2.35(3) .
Gd1 O06W 2.36(5) .
Gd1 O02W 2.38(2) .
Gd1 O01W 2.432(17) .
Gd1 O05W 2.45(2) .
Gd1 O09W 2.488(19) .
Gd1 O10W 2.55(2) .
Gd1 O03W 2.58(2) .
Gd1 O07W 2.60(2) 2_567
Gd1 O04W 2.677(18) .
O07W Gd1 2.60(2) 2_567
P1 C111 1.767(11) .
P1 C141 1.783(9) .
P1 C121 1.791(9) .
P1 C131 1.802(8) .
C111 C112 1.388(13) .
C111 C116 1.403(14) .
C112 C113 1.279(15) .
C112 H112 0.9500 .
C113 C114 1.368(19) .
C113 H113 0.9500 .
C114 O117 1.360(2) .
C114 C115 1.39(2) .
C115 C116 1.427(16) .
C115 H115 0.9500 .
C116 H116 0.9500 .
O117 C117 1.459(2) .
C117 H11A 0.9800 .
C117 H11B 0.9800 .
C117 H11C 0.9800 .
C121 C126 1.386(12) .
C121 C122 1.402(11) .
C122 C123 1.360(12) .
C122 H122 0.9500 .
C123 C124 1.381(12) .
C123 H123 0.9500 .
C124 C125 1.402(12) .
C124 H124 0.9500 .
C125 C126 1.372(12) .
C125 H125 0.9500 .
C126 H126 0.9500 .
C131 C136 1.362(13) .
C131 C132 1.389(12) .
C132 C133 1.398(12) .
C132 H132 0.9500 .
C133 C134 1.349(14) .
C133 H133 0.9500 .
C134 C135 1.374(13) .
C134 H134 0.9500 .
C135 C136 1.411(12) .
C135 H135 0.9500 .
C136 H136 0.9500 .
C141 C142 1.391(13) .
C141 C146 1.396(13) .
C142 C143 1.399(13) .
C142 H142 0.9500 .
C143 C144 1.389(15) .
C143 H143 0.9500 .
C144 C145 1.367(14) .
C144 H144 0.9500 .
C145 C146 1.377(12) .
C145 H145 0.9500 .
C146 H146 0.9500 .
P2 C211 1.776(8) .
P2 C231 1.785(10) .
P2 C221 1.794(9) .
P2 C241 1.799(9) .
C211 C216 1.390(12) .
C211 C212 1.399(12) .
C212 C213 1.375(12) .
C212 H212 0.9500 .
C213 C214 1.380(13) .
C213 H213 0.9500 .
C214 O217 1.343(10) .
C214 C215 1.399(12) .
C215 C216 1.384(11) .
C215 H215 0.9500 .
C216 H216 0.9500 .
O217 C217 1.437(13) .
C217 H21A 0.9800 .
C217 H21B 0.9800 .
C217 H21C 0.9800 .
C221 C226 1.383(13) .
C221 C222 1.394(14) .
C222 C223 1.389(14) .
C222 H222 0.9500 .
C223 C224 1.412(17) .
C223 H223 0.9500 .
C224 C225 1.323(16) .
C224 H224 0.9500 .
C225 C226 1.367(13) .
C225 H225 0.9500 .
C226 H226 0.9500 .
C231 C232 1.392(13) .
C231 C236 1.403(13) .
C232 C233 1.391(14) .
C232 H232 0.9500 .
C233 C234 1.355(15) .
C233 H233 0.9500 .
C234 C235 1.364(16) .
C234 H234 0.9500 .
C235 C236 1.412(15) .
C235 H235 0.9500 .
C236 H236 0.9500 .
C241 C246 1.373(13) .
C241 C242 1.384(12) .
C242 C243 1.394(12) .
C242 H242 0.9500 .
C243 C244 1.341(14) .
C243 H243 0.9500 .
C244 C245 1.381(15) .
C244 H244 0.9500 .
C245 C246 1.405(14) .
C245 H245 0.9500 .
C246 H246 0.9500 .
O1 C11 1.353(10) .
C11 C12 1.397(12) .
C11 C16 1.419(12) .
C12 C13 1.392(13) .
C12 C10 1.522(12) .
C13 C14 1.383(15) .
C13 H13 0.9500 .
C14 C15 1.351(15) .
C14 S1 1.788(11) .
C15 C16 1.404(13) .
C15 H15 0.9500 .
C16 C40 1.505(13) .
S1 O12 1.332(16) .
S1 O13 1.415(10) .
S1 O11 1.526(12) .
C10 C26 1.516(13) .
C10 H101 0.9900 .
C10 H102 0.9900 .
O2 C21 1.360(10) .
C21 C26 1.389(12) .
C21 C22 1.397(12) .
C22 C23 1.398(13) .
C22 C20 1.536(13) .
C23 C24 1.361(13) .
C23 H23 0.9500 .
C24 C25 1.389(14) .
C24 S2 1.761(10) .
C25 C26 1.394(13) .
C25 H25 0.9500 .
S2 O22 1.427(9) .
S2 O26 1.429(9) .
S2 O21 1.431(9) .
S2 O25 1.435(9) .
S2 O24 1.444(9) .
S2 O23 1.452(9) .
C20 C36 1.539(13) .
C20 H201 0.9900 .
C20 H202 0.9900 .
O3 C31 1.324(11) .
C31 C32 1.393(13) .
C31 C36 1.428(12) .
C32 C33 1.361(14) .
C32 C30 1.537(13) .
C33 C34 1.422(13) .
C33 H33 0.9500 .
C34 C35 1.372(13) .
C34 S3 1.743(11) .
C35 C36 1.355(13) .
C35 H35 0.9500 .
S3 O36 1.432(8) .
S3 O32 1.441(7) .
S3 O31 1.447(7) .
S3 O34 1.447(8) .
S3 O33 1.453(7) .
S3 O35 1.457(8) .
C30 C46 1.541(14) .
C30 H301 0.9900 .
C30 H302 0.9900 .
O4 C41 1.359(12) .
C41 C46 1.390(14) .
C41 C42 1.402(13) .
C42 C43 1.396(13) .
C42 C40 1.522(14) .
C43 C44 1.377(14) .
C43 H43 0.9500 .
C44 C45 1.388(14) .
C44 S4 1.758(11) .
C45 C46 1.370(14) .
C45 H45 0.9500 .
S4 O46 1.405(9) .
S4 O45 1.407(9) .
S4 O42 1.408(8) .
S4 O43 1.412(9) .
S4 O41 1.451(9) .
S4 O44 1.458(9) .
C40 H401 0.9900 .
C40 H402 0.9900 .
N1 C5 1.490(10) .
N1 C4 1.503(10) .
N1 C6 1.511(10) .
N1 C1 1.515(10) .
C1 C2 1.508(10) .
C1 H1A 0.9900 .
C1 H1B 0.9900 .
C2 C3 1.511(10) .
C2 H2A 0.9900 .
C2 H2B 0.9900 .
C3 C4 1.510(10) .
C3 H3A 0.9900 .
C3 H3B 0.9900 .
C4 H4A 0.9900 .
C4 H4B 0.9900 .
C5 H5A 0.9800 .
C5 H5B 0.9800 .
C5 H5C 0.9800 .
C6 C7 1.517(10) .
C6 H6A 0.9900 .
C6 H6B 0.9900 .
C7 C8 1.521(10) .
C7 H7A 0.9900 .
C7 H7B 0.9900 .
C8 C9 1.521(10) .
C8 H8A 0.9900 .
C8 H8B 0.9900 .
C9 H9A 0.9800 .
C9 H9B 0.9800 .
C9 H9C 0.9800 .
N1' C5' 1.489(10) .
N1' C4' 1.502(10) .
N1' C6' 1.513(10) .
N1' C1' 1.516(10) .
C1' C2' 1.509(10) .
C1' H1'A 0.9900 .
C1' H1'B 0.9900 .
C2' C3' 1.503(10) .
C2' H2'A 0.9900 .
C2' H2'B 0.9900 .
C3' C4' 1.513(10) .
C3' H3'A 0.9900 .
C3' H3'B 0.9900 .
C4' H4'A 0.9900 .
C4' H4'B 0.9900 .
C5' H5'A 0.9800 .
C5' H5'B 0.9800 .
C5' H5'C 0.9800 .
C6' C7' 1.518(10) .
C6' H6'A 0.9900 .
C6' H6'B 0.9900 .
C7' C8' 1.518(10) .
C7' H7'A 0.9900 .
C7' H7'B 0.9900 .
C8' C9' 1.513(10) .
C8' H8'A 0.9900 .
C8' H8'B 0.9900 .
C9' H9'A 0.9800 .
C9' H9'B 0.9800 .
C9' H9'C 0.9800 .

loop_
_geom_torsion_atom_site_label_1
_geom_torsion_atom_site_label_2
_geom_torsion_atom_site_label_3
_geom_torsion_atom_site_label_4
_geom_torsion
_geom_torsion_site_symmetry_1
_geom_torsion_site_symmetry_4
O08W Gd1 O07W Gd1 171.8(14) . 2_567
O06W Gd1 O07W Gd1 131.4(18) . 2_567
O02W Gd1 O07W Gd1 -0.9(18) . 2_567
O01W Gd1 O07W Gd1 -47.7(11) . 2_567
O05W Gd1 O07W Gd1 -117.1(13) . 2_567
O09W Gd1 O07W Gd1 29.3(11) . 2_567
O10W Gd1 O07W Gd1 -172.6(16) . 2_567
O03W Gd1 O07W Gd1 -103.6(14) . 2_567
O07W Gd1 O07W Gd1 -0.001(2) 2_567 2_567
O04W Gd1 O07W Gd1 95.7(12) . 2_567
C141 P1 C111 C112 -127.7(7) . .
C121 P1 C111 C112 -8.9(8) . .
C131 P1 C111 C112 109.3(7) . .
C141 P1 C111 C116 50.7(8) . .
C121 P1 C111 C116 169.5(7) . .
C131 P1 C111 C116 -72.4(8) . .
C116 C111 C112 C113 2.2(14) . .
P1 C111 C112 C113 -179.4(8) . .
C111 C112 C113 C114 -2.7(17) . .
C112 C113 C114 O117 179.5(13) . .
C112 C113 C114 C115 2.8(19) . .
O117 C114 C115 C116 -178.9(13) . .
C113 C114 C115 C116 -2.2(17) . .
C112 C111 C116 C115 -1.6(13) . .
P1 C111 C116 C115 -180.0(7) . .
C114 C115 C116 C111 1.6(15) . .
C113 C114 O117 C117 176(3) . .
C115 C114 O117 C117 -7(3) . .
C111 P1 C121 C126 85.3(9) . .
C141 P1 C121 C126 -154.4(8) . .
C131 P1 C121 C126 -35.4(9) . .
C111 P1 C121 C122 -93.7(8) . .
C141 P1 C121 C122 26.5(8) . .
C131 P1 C121 C122 145.6(7) . .
C126 C121 C122 C123 0.4(13) . .
P1 C121 C122 C123 179.5(7) . .
C121 C122 C123 C124 1.3(13) . .
C122 C123 C124 C125 -2.5(14) . .
C123 C124 C125 C126 2.0(15) . .
C124 C125 C126 C121 -0.3(16) . .
C122 C121 C126 C125 -0.9(15) . .
P1 C121 C126 C125 -179.9(8) . .
C111 P1 C131 C136 -163.5(7) . .
C141 P1 C131 C136 73.4(8) . .
C121 P1 C131 C136 -44.1(8) . .
C111 P1 C131 C132 19.8(8) . .
C141 P1 C131 C132 -103.3(7) . .
C121 P1 C131 C132 139.2(7) . .
C136 C131 C132 C133 0.4(12) . .
P1 C131 C132 C133 177.0(6) . .
C131 C132 C133 C134 -0.9(13) . .
C132 C133 C134 C135 1.2(14) . .
C133 C134 C135 C136 -0.9(14) . .
C132 C131 C136 C135 -0.2(13) . .
P1 C131 C136 C135 -176.8(7) . .
C134 C135 C136 C131 0.4(14) . .
C111 P1 C141 C142 25.8(8) . .
C121 P1 C141 C142 -93.7(8) . .
C131 P1 C141 C142 149.4(7) . .
C111 P1 C141 C146 -159.6(7) . .
C121 P1 C141 C146 80.9(7) . .
C131 P1 C141 C146 -36.0(8) . .
C146 C141 C142 C143 0.5(14) . .
P1 C141 C142 C143 175.2(8) . .
C141 C142 C143 C144 -0.8(16) . .
C142 C143 C144 C145 -0.3(16) . .
C143 C144 C145 C146 1.6(15) . .
C144 C145 C146 C141 -1.8(13) . .
C142 C141 C146 C145 0.7(13) . .
P1 C141 C146 C145 -173.9(7) . .
C231 P2 C211 C216 139.7(6) . .
C221 P2 C211 C216 21.6(8) . .
C241 P2 C211 C216 -100.9(7) . .
C231 P2 C211 C212 -42.2(7) . .
C221 P2 C211 C212 -160.2(7) . .
C241 P2 C211 C212 77.3(8) . .
C216 C211 C212 C213 0.8(12) . .
P2 C211 C212 C213 -177.4(6) . .
C211 C212 C213 C214 -1.6(12) . .
C212 C213 C214 O217 -178.8(7) . .
C212 C213 C214 C215 1.7(12) . .
O217 C214 C215 C216 179.5(7) . .
C213 C214 C215 C216 -1.0(12) . .
C214 C215 C216 C211 0.2(11) . .
C212 C211 C216 C215 -0.1(11) . .
P2 C211 C216 C215 178.1(6) . .
C213 C214 O217 C217 175.1(9) . .
C215 C214 O217 C217 -5.4(13) . .
C211 P2 C221 C226 90.7(8) . .
C231 P2 C221 C226 -28.0(9) . .
C241 P2 C221 C226 -147.1(7) . .
C211 P2 C221 C222 -88.9(8) . .
C231 P2 C221 C222 152.4(8) . .
C241 P2 C221 C222 33.3(9) . .
C226 C221 C222 C223 -0.2(15) . .
P2 C221 C222 C223 179.4(9) . .
C221 C222 C223 C224 0.4(17) . .
C222 C223 C224 C225 -1.6(18) . .
C223 C224 C225 C226 2.5(18) . .
C224 C225 C226 C221 -2.3(16) . .
C222 C221 C226 C225 1.1(14) . .
P2 C221 C226 C225 -178.5(7) . .
C211 P2 C231 C232 -37.5(8) . .
C221 P2 C231 C232 81.7(8) . .
C241 P2 C231 C232 -157.9(7) . .
C211 P2 C231 C236 144.0(7) . .
C221 P2 C231 C236 -96.7(7) . .
C241 P2 C231 C236 23.6(8) . .
C236 C231 C232 C233 1.0(13) . .
P2 C231 C232 C233 -177.4(7) . .
C231 C232 C233 C234 -0.3(14) . .
C232 C233 C234 C235 -0.8(14) . .
C233 C234 C235 C236 1.2(15) . .
C232 C231 C236 C235 -0.7(12) . .
P2 C231 C236 C235 177.8(7) . .
C234 C235 C236 C231 -0.4(14) . .
C211 P2 C241 C246 151.4(9) . .
C231 P2 C241 C246 -89.2(10) . .
C221 P2 C241 C246 29.4(11) . .
C211 P2 C241 C242 -30.8(10) . .
C231 P2 C241 C242 88.7(9) . .
C221 P2 C241 C242 -152.8(8) . .
C246 C241 C242 C243 0.2(16) . .
P2 C241 C242 C243 -177.6(8) . .
C241 C242 C243 C244 -1.4(16) . .
C242 C243 C244 C245 1.4(17) . .
C243 C244 C245 C246 -0.1(19) . .
C242 C241 C246 C245 1.0(17) . .
P2 C241 C246 C245 178.8(9) . .
C244 C245 C246 C241 -1.1(19) . .
O1 C11 C12 C13 176.1(8) . .
C16 C11 C12 C13 -0.7(14) . .
O1 C11 C12 C10 -6.0(13) . .
C16 C11 C12 C10 177.3(8) . .
C11 C12 C13 C14 -1.0(15) . .
C10 C12 C13 C14 -178.9(10) . .
C12 C13 C14 C15 2.0(17) . .
C12 C13 C14 S1 -178.3(8) . .
C13 C14 C15 C16 -1.4(17) . .
S1 C14 C15 C16 179.0(8) . .
C14 C15 C16 C11 -0.2(15) . .
C14 C15 C16 C40 174.4(10) . .
O1 C11 C16 C15 -175.6(8) . .
C12 C11 C16 C15 1.3(13) . .
O1 C11 C16 C40 9.8(13) . .
C12 C11 C16 C40 -173.3(9) . .
C15 C14 S1 O12 126.2(11) . .
C13 C14 S1 O12 -53.4(12) . .
C15 C14 S1 O13 -108.7(10) . .
C13 C14 S1 O13 71.6(11) . .
C15 C14 S1 O11 6.4(11) . .
C13 C14 S1 O11 -173.3(10) . .
C13 C12 C10 C26 86.2(11) . .
C11 C12 C10 C26 -91.7(11) . .
O2 C21 C22 C23 179.7(8) . .
C26 C21 C22 C23 2.3(13) . .
O2 C21 C22 C20 1.9(12) . .
C26 C21 C22 C20 -175.6(8) . .
C21 C22 C23 C24 -2.1(14) . .
C20 C22 C23 C24 175.8(8) . .
C22 C23 C24 C25 0.4(14) . .
C22 C23 C24 S2 -175.3(7) . .
C23 C24 C25 C26 1.1(15) . .
S2 C24 C25 C26 176.7(7) . .
O2 C21 C26 C25 -178.2(8) . .
C22 C21 C26 C25 -0.8(13) . .
O2 C21 C26 C10 3.6(12) . .
C22 C21 C26 C10 -179.0(8) . .
C24 C25 C26 C21 -0.9(14) . .
C24 C25 C26 C10 177.3(9) . .
C12 C10 C26 C21 80.1(11) . .
C12 C10 C26 C25 -98.1(10) . .
C23 C24 S2 O22 -54.1(10) . .
C25 C24 S2 O22 130.2(10) . .
C23 C24 S2 O26 103.7(12) . .
C25 C24 S2 O26 -71.9(12) . .
C23 C24 S2 O21 -175.9(10) . .
C25 C24 S2 O21 8.5(11) . .
C23 C24 S2 O25 -17.6(13) . .
C25 C24 S2 O25 166.7(12) . .
C23 C24 S2 O24 -136.7(12) . .
C25 C24 S2 O24 47.6(12) . .
C23 C24 S2 O23 65.7(10) . .
C25 C24 S2 O23 -109.9(10) . .
C21 C22 C20 C36 -88.9(10) . .
C23 C22 C20 C36 93.3(10) . .
O3 C31 C32 C33 177.3(8) . .
C36 C31 C32 C33 -1.9(13) . .
O3 C31 C32 C30 -1.6(13) . .
C36 C31 C32 C30 179.1(8) . .
C31 C32 C33 C34 -0.2(14) . .
C30 C32 C33 C34 178.8(8) . .
C32 C33 C34 C35 1.9(13) . .
C32 C33 C34 S3 -175.4(7) . .
C33 C34 C35 C36 -1.4(13) . .
S3 C34 C35 C36 175.8(7) . .
C34 C35 C36 C31 -0.7(13) . .
C34 C35 C36 C20 -178.7(8) . .
O3 C31 C36 C35 -176.9(8) . .
C32 C31 C36 C35 2.4(12) . .
O3 C31 C36 C20 1.1(12) . .
C32 C31 C36 C20 -179.6(8) . .
C22 C20 C36 C35 -98.9(10) . .
C22 C20 C36 C31 83.1(10) . .
C35 C34 S3 O36 88.4(11) . .
C33 C34 S3 O36 -94.4(10) . .
C35 C34 S3 O32 -64.9(9) . .
C33 C34 S3 O32 112.3(9) . .
C35 C34 S3 O31 174.4(8) . .
C33 C34 S3 O31 -8.4(9) . .
C35 C34 S3 O34 -150.1(10) . .
C33 C34 S3 O34 27.1(11) . .
C35 C34 S3 O33 55.2(9) . .
C33 C34 S3 O33 -127.6(8) . .
C35 C34 S3 O35 -31.9(11) . .
C33 C34 S3 O35 145.3(10) . .
C33 C32 C30 C46 102.6(11) . .
C31 C32 C30 C46 -78.4(12) . .
O4 C41 C42 C43 175.2(8) . .
C46 C41 C42 C43 -2.7(13) . .
O4 C41 C42 C40 -8.4(12) . .
C46 C41 C42 C40 173.7(8) . .
C41 C42 C43 C44 1.5(13) . .
C40 C42 C43 C44 -174.9(8) . .
C42 C43 C44 C45 0.4(13) . .
C42 C43 C44 S4 179.6(7) . .
C43 C44 C45 C46 -1.2(13) . .
S4 C44 C45 C46 179.6(7) . .
C44 C45 C46 C41 0.0(13) . .
C44 C45 C46 C30 -178.4(8) . .
O4 C41 C46 C45 -175.9(8) . .
C42 C41 C46 C45 2.0(13) . .
O4 C41 C46 C30 2.4(13) . .
C42 C41 C46 C30 -179.7(8) . .
C32 C30 C46 C45 -87.7(11) . .
C32 C30 C46 C41 94.0(11) . .
C43 C44 S4 O46 37.2(11) . .
C45 C44 S4 O46 -143.6(10) . .
C43 C44 S4 O45 -87.8(10) . .
C45 C44 S4 O45 91.4(10) . .
C43 C44 S4 O42 114.6(10) . .
C45 C44 S4 O42 -66.2(10) . .
C43 C44 S4 O43 -121.6(9) . .
C45 C44 S4 O43 57.6(10) . .
C43 C44 S4 O41 -3.8(10) . .
C45 C44 S4 O41 175.3(9) . .
C43 C44 S4 O44 154.6(10) . .
C45 C44 S4 O44 -26.2(10) . .
C15 C16 C40 C42 -80.5(11) . .
C11 C16 C40 C42 94.0(10) . .
C43 C42 C40 C16 81.4(10) . .
C41 C42 C40 C16 -94.9(10) . .
C5 N1 C1 C2 -105(3) . .
C4 N1 C1 C2 30(3) . .
C6 N1 C1 C2 132(2) . .
N1 C1 C2 C3 -5(4) . .
C1 C2 C3 C4 -21(5) . .
C5 N1 C4 C3 94(3) . .
C6 N1 C4 C3 -143(3) . .
C1 N1 C4 C3 -41(3) . .
C2 C3 C4 N1 36(4) . .
C5 N1 C6 C7 -55(5) . .
C4 N1 C6 C7 -180(5) . .
C1 N1 C6 C7 67(5) . .
N1 C6 C7 C8 -146(9) . .
C6 C7 C8 C9 8(18) . .
C5' N1' C1' C2' -153(2) . .
C4' N1' C1' C2' -17(3) . .
C6' N1' C1' C2' 85(2) . .
N1' C1' C2' C3' 20(4) . .
C1' C2' C3' C4' -17(5) . .
C5' N1' C4' C3' 142(3) . .
C6' N1' C4' C3' -94(3) . .
C1' N1' C4' C3' 7(4) . .
C2' C3' C4' N1' 6(5) . .
C5' N1' C6' C7' 50(4) . .
C4' N1' C6' C7' -75(4) . .
C1' N1' C6' C7' 172(4) . .
N1' C6' C7' C8' -163(7) . .
C6' C7' C8' C9' 50(12) . .
